data_7251433
loop_
_publ_author_name
'Pantelis, Konstantinos'
'Alexandropoulos, Dimitris I.'
'Escuer, Albert'
'Kostakis, George E.'
'Stamatatos, Theocharis C.'

_publ_section_title
;
 A Preformed 1&#x2010;D {CuII2}n Helical Chain as Precursor to a
 Decanuclear 0-D {CuII8MnII2} Cluster: Synthesis, Structure and Magnetism
;
_journal_name_full CrystEngComm
_journal_paper_doi 10.1039/D5CE01110H
_journal_year 2026
_chemical_formula_moiety 'C29 H20 Cl2 Cu2 N2 O7'
_chemical_formula_sum 'C29 H20 Cl2 Cu2 N2 O7'
_chemical_formula_weight 706.45
_space_group_crystal_system orthorhombic
_space_group_IT_number 19
_space_group_name_Hall 'P 2ac 2ab'
_space_group_name_H-M_alt 'P 21 21 21'
_atom_sites_solution_hydrogens mixed
_atom_sites_solution_primary dual
_audit_creation_date 2025-01-30
_audit_creation_method
;
Olex2 1.5
(compiled 2024.02.16 svn.r378c4104 for OlexSys, GUI svn.r6928)
;
_audit_update_record
;
2025-11-22 deposited with the CCDC.	2025-12-11 downloaded from the CCDC.
;
_cell_angle_alpha 90
_cell_angle_beta 90
_cell_angle_gamma 90
_cell_formula_units_Z 4
_cell_length_a 12.8851(4)
_cell_length_b 13.6763(4)
_cell_length_c 14.8823(5)
_cell_measurement_reflns_used 7450
_cell_measurement_temperature 102(4)
_cell_measurement_theta_max 71.9040
_cell_measurement_theta_min 4.5350
_cell_volume 2622.57(14)
_computing_cell_refinement 'CrysAlisPro 1.171.41.111a (Rigaku OD, 2021)'
_computing_data_collection 'CrysAlisPro 1.171.41.111a (Rigaku OD, 2021)'
_computing_data_reduction 'CrysAlisPro 1.171.41.111a (Rigaku OD, 2021)'
_computing_molecular_graphics 'Olex2 1.5 (Dolomanov et al., 2009)'
_computing_publication_material 'Olex2 1.5 (Dolomanov et al., 2009)'
_computing_structure_refinement 'SHELXL 2018/3 (Sheldrick, 2015)'
_computing_structure_solution 'SHELXT  (Sheldrick, 2015)'
_diffrn_ambient_environment N~2~
_diffrn_ambient_temperature 102(4)
_diffrn_detector 'CCD plate'
_diffrn_detector_area_resol_mean 16.1033
_diffrn_detector_type Eos
_diffrn_measured_fraction_theta_full 0.9981
_diffrn_measured_fraction_theta_max 0.9684
_diffrn_measurement_details
;
List of Runs (angles in degrees, time in seconds):

  # Type    Start    End  Width  t~exp~   \w     \q     \k     \f   Frames
#--------------------------------------------------------------------------
  1  \w      1.00  28.00   1.00    2.00    --   37.70 -59.00   8.00   27
  2  \w    -30.00   1.00   1.00    2.00    --   37.70 -77.00-115.00   31
  3  \w     25.00  62.00   1.00    2.00    --   37.70  59.00 148.00   37
  4  \w    136.00 164.00   1.00    3.00    --  107.00  59.00 148.00   28
  5  \w     87.00 132.00   1.00    3.00    --  107.00  77.00   9.00   45
  6  \w     82.00 167.00   1.00    3.00    --  107.00  88.00-103.00   85
  7  \w    -28.00  55.00   1.00    2.00    --   37.70 -38.00-120.00   83
  8  \w     40.00 108.00   1.00    2.00    --   37.70 178.00 150.00   68
  9  \w     49.00  76.00   1.00    3.00    --  107.00-111.00-150.00   27
 10  \w     41.00 130.00   1.00    3.00    --  107.00 178.00 -30.00   89
 11  \w     80.00 175.00   1.00    3.00    --  107.00  77.00 -60.00   95
 12  \w     54.00  82.00   1.00    3.00    --  107.00-111.00 -90.00   28
 13  \w     47.00 130.00   1.00    3.00    --  107.00 178.00 150.00   83
;
_diffrn_measurement_device 'four-circle diffractometer'
_diffrn_measurement_device_type 'Xcalibur, Eos, Gemini ultra'
_diffrn_measurement_method '\w scans'
_diffrn_orient_matrix_type 'CrysAlisPro convention (1999,Acta A55,543-557)'
_diffrn_orient_matrix_UB_11 0.1022537000
_diffrn_orient_matrix_UB_12 -0.0560210000
_diffrn_orient_matrix_UB_13 -0.0146543000
_diffrn_orient_matrix_UB_21 0.0334430000
_diffrn_orient_matrix_UB_22 0.0761096000
_diffrn_orient_matrix_UB_23 -0.0708573000
_diffrn_orient_matrix_UB_31 0.0520847000
_diffrn_orient_matrix_UB_32 0.0612953000
_diffrn_orient_matrix_UB_33 0.0741027000
_diffrn_radiation_monochromator mirror
_diffrn_radiation_probe x-ray
_diffrn_radiation_type 'Cu K\a'
_diffrn_radiation_wavelength 1.54184
_diffrn_reflns_av_R_equivalents 0.0373
_diffrn_reflns_av_unetI/netI 0.0419
_diffrn_reflns_Laue_measured_fraction_full 0.999
_diffrn_reflns_Laue_measured_fraction_max 0.979
_diffrn_reflns_limit_h_max 14
_diffrn_reflns_limit_h_min -15
_diffrn_reflns_limit_k_max 16
_diffrn_reflns_limit_k_min -12
_diffrn_reflns_limit_l_max 18
_diffrn_reflns_limit_l_min -18
_diffrn_reflns_number 9354
_diffrn_reflns_point_group_measured_fraction_full 0.999
_diffrn_reflns_point_group_measured_fraction_max 0.969
_diffrn_reflns_theta_full 67.684
_diffrn_reflns_theta_max 71.983
_diffrn_reflns_theta_min 4.391
_diffrn_source 'fine-focus sealed X-ray tube'
_diffrn_source_type 'Enhance Ultra (Cu) X-ray Source'
_exptl_absorpt_coefficient_mu 4.349
_exptl_absorpt_correction_T_max 1.00000
_exptl_absorpt_correction_T_min 0.36200
_exptl_absorpt_correction_type multi-scan
_exptl_absorpt_process_details
;
CrysAlisPro 1.171.41.111a (Rigaku Oxford Diffraction, 2021)
Empirical absorption correction using spherical harmonics,
implemented in SCALE3 ABSPACK scaling algorithm.
;
_exptl_crystal_colour brown
_exptl_crystal_colour_primary brown
_exptl_crystal_density_diffrn 1.789
_exptl_crystal_description block
_exptl_crystal_F_000 1424
_exptl_crystal_size_max 0.18
_exptl_crystal_size_mid 0.16
_exptl_crystal_size_min 0.1
_refine_diff_density_max 0.906
_refine_diff_density_min -1.377
_refine_diff_density_rms 0.155
_refine_ls_abs_structure_details
;
 Flack x determined using 2075 quotients [(I+)-(I-)]/[(I+)+(I-)]
 (Parsons, Flack and Wagner, Acta Cryst. B69 (2013) 249-259).
;
_refine_ls_abs_structure_Flack -0.01(2)
_refine_ls_extinction_method none
_refine_ls_goodness_of_fit_ref 1.040
_refine_ls_hydrogen_treatment mixed
_refine_ls_matrix_type full
_refine_ls_number_parameters 383
_refine_ls_number_reflns 4999
_refine_ls_number_restraints 3
_refine_ls_restrained_S_all 21.861
_refine_ls_R_factor_all 0.0525
_refine_ls_R_factor_gt 0.0521
_refine_ls_shift/su_max 0.001
_refine_ls_shift/su_mean 0.000
_refine_ls_structure_factor_coef Fsqd
_refine_ls_weighting_details 'w=1/[\s^2^(Fo^2^)+(0.1158P)^2^] where P=(Fo^2^+2Fc^2^)/3'
_refine_ls_weighting_scheme calc
_refine_ls_wR_factor_gt 0.1375
_refine_ls_wR_factor_ref 0.1383
_reflns_Friedel_coverage 0.756
_reflns_Friedel_fraction_full 0.999
_reflns_Friedel_fraction_max 0.956
_reflns_number_gt 4924
_reflns_number_total 4999
_reflns_threshold_expression 'I > 2\s(I)'
_cod_data_source_file d5ce01110h2.cif
_cod_data_source_block kp1165a2_auto
_cod_database_code 7251433
_shelx_shelxl_version_number 2018/3
_chemical_oxdiff_formula 'Fe Cu C H N O Cl'
_shelx_space_group_comment
;
The symmetry employed for this shelxl refinement is uniquely defined
by the following loop, which should always be used as a source of
symmetry information in preference to the above space-group names.
They are only intended as comments.
;
_shelx_estimated_absorpt_t_max 0.670
_shelx_estimated_absorpt_t_min 0.508
_diffrn_oxdiff_digest_frames
;
01c601b65e6d55b02a2fcf42f42d22aacd0002807a7
;
_reflns_odcompleteness_completeness 99.81
_reflns_odcompleteness_iscentric 1
_reflns_odcompleteness_theta 66.97
_olex2_refinement_description
;
1. Restrained distances
 O41-H41
 0.87 with sigma of 0.01
 Cu2-H41_$1
 2.965808 with sigma of 0.02
 C42-H41
 1.897236 with sigma of 0.02
2.a Aromatic/amide H refined with riding coordinates:
 C31(H31), C23(H23), C34(H34), C32(H32), C7(H7), C8(H8), C15(H15), C16(H16),
 C33(H33), C26(H26), C13(H13), C24(H24), C14(H14), C5(H5), C29(H29), C10(H10)
2.b Idealised Me refined as rotating group:
 C42(H42A,H42B,H42C)
;
_olex2_submission_special_instructions 'No special instructions were received'
_oxdiff_exptl_absorpt_empirical_details
;
Empirical correction (ABSPACK) includes:
- Absorption correction using spherical harmonics
- Frame scaling
;
_oxdiff_exptl_absorpt_empirical_full_max 2.826
_oxdiff_exptl_absorpt_empirical_full_min 0.435

loop_
_space_group_symop_operation_xyz
'x, y, z'
'-x+1/2, -y, z+1/2'
'x+1/2, -y+1/2, -z'
'-x, y+1/2, -z+1/2'

loop_
_atom_site_label
_atom_site_type_symbol
_atom_site_fract_x
_atom_site_fract_y
_atom_site_fract_z
_atom_site_U_iso_or_equiv
_atom_site_adp_type
_atom_site_occupancy
_atom_site_site_symmetry_order
_atom_site_calc_flag
_atom_site_refinement_flags_posn
_atom_site_refinement_flags_adp
_atom_site_refinement_flags_occupancy
_atom_site_disorder_assembly
_atom_site_disorder_group
Cu1 Cu 0.46269(6) 0.68049(5) 0.90969(5) 0.0140(2) Uani 1 1 d . . . . .
Cu2 Cu 0.58973(5) 0.51964(5) 0.82216(5) 0.0145(2) Uani 1 1 d D . . . .
Cl1 Cl 0.90563(10) 0.08900(9) 0.82659(11) 0.0258(3) Uani 1 1 d . . . . .
Cl2 Cl 0.13792(11) 1.09556(10) 0.95681(10) 0.0262(3) Uani 1 1 d . . . . .
N1 N 0.7384(3) 0.4943(3) 0.8133(3) 0.0151(9) Uani 1 1 d . . . . .
O2 O 0.4362(3) 0.7462(3) 0.7701(3) 0.0167(7) Uani 1 1 d . . . . .
O3 O 0.6079(3) 0.6490(3) 0.8703(3) 0.0150(7) Uani 1 1 d . . . . .
O41 O 0.5585(3) 0.6078(3) 0.6907(3) 0.0211(8) Uani 1 1 d D . . . .
H41 H 0.522(3) 0.632(5) 0.737(3) 0.032 Uiso 1 1 d D U . . .
O4 O 0.4730(3) 0.9218(3) 1.0628(3) 0.0198(8) Uani 1 1 d . . . . .
O1 O 0.5547(3) 0.4026(3) 0.7617(3) 0.0196(8) Uani 1 1 d . . . . .
C31 C 0.1998(4) 0.4527(4) 0.9609(4) 0.0200(11) Uani 1 1 d . . . . .
H31 H 0.133956 0.477185 0.978687 0.024 Uiso 1 1 calc R U . . .
O5 O 0.4997(3) 0.7891(3) 0.9823(3) 0.0182(8) Uani 1 1 d . . . . .
N2 N 0.3147(3) 0.6942(3) 0.9342(3) 0.0148(9) Uani 1 1 d . . . . .
C23 C 0.1721(4) 0.8100(4) 0.9067(3) 0.0152(10) Uani 1 1 d . . . . .
H23 H 0.132475 0.758353 0.881337 0.018 Uiso 1 1 calc R U . . .
C4 C 0.7150(4) 0.3168(4) 0.7914(3) 0.0139(10) Uani 1 1 d . . . . .
C22 C 0.2723(4) 0.7910(4) 0.9385(3) 0.0148(10) Uani 1 1 d . . . . .
C34 C 0.3904(4) 0.3809(4) 0.9073(4) 0.0214(11) Uani 1 1 d . . . . .
H34 H 0.455372 0.354866 0.888847 0.026 Uiso 1 1 calc R U . . .
C35 C 0.3759(4) 0.4825(4) 0.9071(4) 0.0150(10) Uani 1 1 d . . . . .
C27 C 0.3325(4) 0.8688(4) 0.9726(3) 0.0153(11) Uani 1 1 d . . . . .
C32 C 0.2151(5) 0.3542(4) 0.9598(4) 0.0223(12) Uani 1 1 d . . . . .
H32 H 0.160834 0.310771 0.976322 0.027 Uiso 1 1 calc R U . . .
C7 C 0.9180(4) 0.2858(4) 0.8506(4) 0.0188(11) Uani 1 1 d . . . . .
H7 H 0.986514 0.274875 0.872054 0.023 Uiso 1 1 calc R U . . .
C11 C 0.7779(4) 0.6693(4) 0.8066(3) 0.0162(10) Uani 1 1 d . . . . .
C8 C 0.8790(4) 0.3793(4) 0.8463(4) 0.0169(11) Uani 1 1 d . . . . .
H8 H 0.921539 0.432606 0.864086 0.020 Uiso 1 1 calc R U . . .
C15 C 0.8452(5) 0.8329(4) 0.7820(4) 0.0224(11) Uani 1 1 d . . . . .
H15 H 0.899418 0.875560 0.763787 0.027 Uiso 1 1 calc R U . . .
C16 C 0.8580(4) 0.7327(4) 0.7802(4) 0.0185(11) Uani 1 1 d . . . . .
H16 H 0.922343 0.706087 0.760733 0.022 Uiso 1 1 calc R U . . .
C33 C 0.3125(5) 0.3180(4) 0.9337(4) 0.0222(11) Uani 1 1 d . . . . .
H33 H 0.324906 0.249482 0.934320 0.027 Uiso 1 1 calc R U . . .
C25 C 0.1891(4) 0.9782(4) 0.9465(4) 0.0186(10) Uani 1 1 d . . . . .
C30 C 0.2782(4) 0.5195(4) 0.9365(4) 0.0175(10) Uani 1 1 d . . . . .
C26 C 0.2899(4) 0.9623(4) 0.9760(4) 0.0168(10) Uani 1 1 d . . . . .
H26 H 0.329845 1.015290 0.998505 0.020 Uiso 1 1 calc R U . . .
C13 C 0.6716(4) 0.8095(4) 0.8406(4) 0.0180(10) Uani 1 1 d . . . . .
H13 H 0.608379 0.837137 0.861428 0.022 Uiso 1 1 calc R U . . .
O6 O 0.4509(3) 0.5433(3) 0.8802(3) 0.0175(7) Uani 1 1 d . . . . .
C24 C 0.1299(4) 0.9025(4) 0.9117(4) 0.0181(10) Uani 1 1 d . . . . .
H24 H 0.061038 0.914242 0.891441 0.022 Uiso 1 1 calc R U . . .
C6 C 0.8572(4) 0.2078(4) 0.8237(4) 0.0189(10) Uani 1 1 d . . . . .
C14 C 0.7493(5) 0.8699(4) 0.8117(4) 0.0216(12) Uani 1 1 d . . . . .
H14 H 0.738258 0.938594 0.811741 0.026 Uiso 1 1 calc R U . . .
C5 C 0.7569(5) 0.2224(4) 0.7948(4) 0.0167(10) Uani 1 1 d . . . . .
H5 H 0.715879 0.167985 0.777035 0.020 Uiso 1 1 calc R U . . .
C29 C 0.2519(4) 0.6214(4) 0.9436(4) 0.0157(10) Uani 1 1 d . . . . .
H29 H 0.181517 0.636619 0.956555 0.019 Uiso 1 1 calc R U . . .
C10 C 0.8015(4) 0.5665(4) 0.7997(3) 0.0155(10) Uani 1 1 d . . . . .
H10 H 0.870663 0.549983 0.783536 0.019 Uiso 1 1 calc R U . . .
C3 C 0.7771(4) 0.3976(4) 0.8159(3) 0.0140(10) Uani 1 1 d . . . . .
C19 C 0.6045(4) 0.3228(4) 0.7579(3) 0.0158(10) Uani 1 1 d . . . . .
C12 C 0.6834(4) 0.7082(4) 0.8402(3) 0.0157(10) Uani 1 1 d . . . . .
C38 C 0.4420(4) 0.8590(4) 1.0097(4) 0.0155(10) Uani 1 1 d . . . . .
C42 C 0.4886(5) 0.5719(5) 0.6251(4) 0.0291(14) Uani 1 1 d D . . . .
H42A H 0.503106 0.603266 0.567187 0.044 Uiso 1 1 calc R U . . .
H42B H 0.417213 0.586768 0.643366 0.044 Uiso 1 1 calc R U . . .
H42C H 0.496985 0.501019 0.619210 0.044 Uiso 1 1 calc R U . . .

loop_
_atom_site_aniso_label
_atom_site_aniso_U_11
_atom_site_aniso_U_22
_atom_site_aniso_U_33
_atom_site_aniso_U_23
_atom_site_aniso_U_13
_atom_site_aniso_U_12
Cu1 0.0078(4) 0.0195(4) 0.0147(4) -0.0010(3) 0.0010(3) 0.0007(3)
Cu2 0.0077(4) 0.0190(4) 0.0169(4) -0.0021(3) -0.0003(3) 0.0004(3)
Cl1 0.0157(6) 0.0199(6) 0.0416(8) -0.0008(5) -0.0047(6) 0.0026(5)
Cl2 0.0195(7) 0.0235(6) 0.0357(8) -0.0029(5) -0.0065(6) 0.0067(5)
N1 0.008(2) 0.025(2) 0.012(2) -0.0010(16) 0.0006(16) -0.0004(17)
O2 0.0122(18) 0.0227(17) 0.0151(17) 0.0032(14) 0.0000(14) 0.0028(15)
O3 0.0083(16) 0.0201(16) 0.0166(17) -0.0017(13) -0.0003(14) 0.0021(14)
O41 0.0168(19) 0.029(2) 0.0177(19) -0.0016(15) -0.0040(16) 0.0019(16)
O4 0.0131(19) 0.0244(18) 0.0219(19) -0.0056(15) -0.0006(15) -0.0020(15)
O1 0.0113(17) 0.0209(17) 0.027(2) -0.0050(15) -0.0031(16) 0.0043(15)
C31 0.011(2) 0.026(3) 0.024(3) 0.002(2) 0.002(2) -0.001(2)
O5 0.0110(17) 0.0251(17) 0.0185(18) -0.0022(15) -0.0030(14) 0.0025(15)
N2 0.010(2) 0.020(2) 0.014(2) 0.0023(16) 0.0017(16) 0.0013(17)
C23 0.009(2) 0.025(2) 0.012(2) -0.0005(19) -0.0006(19) -0.003(2)
C4 0.012(2) 0.016(2) 0.013(2) -0.0004(18) 0.0005(19) 0.000(2)
C22 0.009(2) 0.025(2) 0.011(2) 0.0017(19) 0.0033(19) 0.0007(19)
C34 0.014(3) 0.025(3) 0.025(3) 0.000(2) 0.004(2) 0.001(2)
C35 0.009(2) 0.018(2) 0.018(2) -0.0009(19) -0.002(2) -0.0016(19)
C27 0.011(3) 0.023(2) 0.012(2) -0.0002(18) 0.0001(19) 0.002(2)
C32 0.017(3) 0.021(2) 0.028(3) 0.002(2) 0.004(2) -0.002(2)
C7 0.011(2) 0.027(3) 0.017(2) 0.000(2) -0.002(2) 0.001(2)
C11 0.011(2) 0.025(3) 0.013(2) 0.0004(18) -0.002(2) 0.000(2)
C8 0.010(2) 0.022(2) 0.019(3) -0.0025(18) 0.002(2) -0.002(2)
C15 0.016(3) 0.024(3) 0.027(3) 0.000(2) 0.004(2) -0.004(2)
C16 0.013(3) 0.025(3) 0.018(2) -0.001(2) 0.000(2) 0.001(2)
C33 0.018(3) 0.021(2) 0.028(3) 0.003(2) 0.003(2) -0.001(2)
C25 0.016(3) 0.023(2) 0.017(2) 0.002(2) 0.001(2) 0.002(2)
C30 0.015(2) 0.022(2) 0.015(2) -0.0008(19) 0.003(2) 0.001(2)
C26 0.012(2) 0.024(2) 0.014(2) -0.0011(19) 0.0051(19) 0.000(2)
C13 0.012(2) 0.023(2) 0.019(3) 0.001(2) -0.001(2) 0.001(2)
O6 0.0092(16) 0.0224(18) 0.0209(19) -0.0024(14) 0.0037(15) 0.0003(15)
C24 0.014(2) 0.026(3) 0.014(2) 0.000(2) -0.001(2) 0.004(2)
C6 0.012(2) 0.026(3) 0.018(2) 0.001(2) 0.001(2) 0.001(2)
C14 0.016(3) 0.023(3) 0.026(3) 0.001(2) -0.003(2) 0.002(2)
C5 0.016(3) 0.020(2) 0.014(2) -0.0002(18) 0.003(2) -0.001(2)
C29 0.008(2) 0.024(2) 0.016(2) -0.0008(19) 0.001(2) 0.001(2)
C10 0.011(2) 0.021(2) 0.015(2) 0.0004(18) -0.0006(19) 0.002(2)
C3 0.009(2) 0.020(2) 0.012(2) -0.0023(19) 0.0010(19) -0.0024(19)
C19 0.011(2) 0.025(2) 0.012(2) 0.0018(19) -0.0001(19) -0.003(2)
C12 0.010(2) 0.023(2) 0.013(2) -0.0011(18) -0.004(2) -0.003(2)
C38 0.010(2) 0.020(2) 0.017(2) 0.0015(19) 0.002(2) -0.0001(19)
C42 0.026(3) 0.041(3) 0.021(3) -0.008(2) -0.011(3) 0.006(3)

loop_
_atom_type_symbol
_atom_type_description
_atom_type_scat_dispersion_real
_atom_type_scat_dispersion_imag
_atom_type_scat_source
C C 0.0181 0.0091 'International Tables Vol C Tables 4.2.6.8 and 6.1.1.4'
H H 0.0000 0.0000 'International Tables Vol C Tables 4.2.6.8 and 6.1.1.4'
Cl Cl 0.3639 0.7018 'International Tables Vol C Tables 4.2.6.8 and 6.1.1.4'
Cu Cu -1.9646 0.5888 'International Tables Vol C Tables 4.2.6.8 and 6.1.1.4'
N N 0.0311 0.0180 'International Tables Vol C Tables 4.2.6.8 and 6.1.1.4'
O O 0.0492 0.0322 'International Tables Vol C Tables 4.2.6.8 and 6.1.1.4'

loop_
_geom_angle_atom_site_label_1
_geom_angle_atom_site_label_2
_geom_angle_atom_site_label_3
_geom_angle
_geom_angle_site_symmetry_1
_geom_angle_site_symmetry_3
_geom_angle_publ_flag
O2 Cu1 Cu2 88.60(10) . . ?
O3 Cu1 Cu2 38.44(11) . . ?
O3 Cu1 O2 87.62(15) . . ?
O5 Cu1 Cu2 132.55(13) . . ?
O5 Cu1 O2 104.31(16) . . ?
O5 Cu1 O3 95.74(17) . . ?
O5 Cu1 N2 93.67(18) . . ?
O5 Cu1 O6 155.31(17) . . ?
N2 Cu1 Cu2 132.60(13) . . ?
N2 Cu1 O2 89.21(16) . . ?
N2 Cu1 O3 170.55(17) . . ?
O6 Cu1 Cu2 40.66(11) . . ?
O6 Cu1 O2 99.42(15) . . ?
O6 Cu1 O3 78.38(15) . . ?
O6 Cu1 N2 93.38(17) . . ?
N1 Cu2 Cu1 133.41(14) . . ?
N1 Cu2 O41 101.82(17) . . ?
N1 Cu2 O6 158.43(17) . . ?
O3 Cu2 Cu1 40.45(11) . . ?
O3 Cu2 N1 93.97(18) . . ?
O3 Cu2 O41 81.85(15) . . ?
O3 Cu2 O6 78.48(15) . . ?
O41 Cu2 Cu1 83.82(11) . . ?
O1 Cu2 Cu1 133.53(12) . . ?
O1 Cu2 N1 92.98(18) . . ?
O1 Cu2 O3 170.12(17) . . ?
O1 Cu2 O41 89.85(17) . . ?
O1 Cu2 O6 97.35(17) . . ?
O6 Cu2 Cu1 38.75(11) . . ?
O6 Cu2 O41 97.11(15) . . ?
C10 N1 Cu2 119.4(4) . . ?
C10 N1 C3 119.8(5) . . ?
C3 N1 Cu2 120.7(3) . . ?
C19 O2 Cu1 134.2(4) 4_656 . ?
Cu2 O3 Cu1 101.11(17) . . ?
C12 O3 Cu1 130.0(3) . . ?
C12 O3 Cu2 121.2(3) . . ?
C42 O41 Cu2 120.6(4) . . ?
C19 O1 Cu2 129.0(3) . . ?
C32 C31 C30 122.3(5) . . ?
C38 O5 Cu1 128.4(4) . . ?
C22 N2 Cu1 118.0(3) . . ?
C29 N2 Cu1 124.0(4) . . ?
C29 N2 C22 117.9(4) . . ?
C24 C23 C22 121.1(5) . . ?
C5 C4 C3 119.6(5) . . ?
C5 C4 C19 115.2(5) . . ?
C3 C4 C19 125.2(5) . . ?
C23 C22 N2 120.5(5) . . ?
C23 C22 C27 119.3(5) . . ?
C27 C22 N2 120.2(5) . . ?
C33 C34 C35 121.5(5) . . ?
C34 C35 C30 118.0(5) . . ?
O6 C35 C34 121.3(5) . . ?
O6 C35 C30 120.7(5) . . ?
C22 C27 C38 125.0(5) . . ?
C26 C27 C22 119.2(5) . . ?
C26 C27 C38 115.7(5) . . ?
C31 C32 C33 118.8(6) . . ?
C8 C7 C6 119.7(5) . . ?
C16 C11 C10 115.3(5) . . ?
C16 C11 C12 119.8(5) . . ?
C12 C11 C10 124.9(5) . . ?
C7 C8 C3 121.4(5) . . ?
C16 C15 C14 118.0(5) . . ?
C15 C16 C11 121.3(5) . . ?
C34 C33 C32 120.6(5) . . ?
C26 C25 Cl2 118.1(4) . . ?
C24 C25 Cl2 120.8(4) . . ?
C24 C25 C26 121.1(5) . . ?
C31 C30 C35 118.7(5) . . ?
C31 C30 C29 116.2(5) . . ?
C35 C30 C29 125.1(5) . . ?
C25 C26 C27 120.1(5) . . ?
C14 C13 C12 121.3(5) . . ?
Cu1 O6 Cu2 100.59(17) . . ?
C35 O6 Cu1 126.3(3) . . ?
C35 O6 Cu2 132.2(3) . . ?
C23 C24 C25 119.2(5) . . ?
C7 C6 Cl1 120.6(4) . . ?
C5 C6 Cl1 118.6(4) . . ?
C5 C6 C7 120.7(5) . . ?
C13 C14 C15 121.6(5) . . ?
C6 C5 C4 120.4(5) . . ?
N2 C29 C30 126.3(5) . . ?
N1 C10 C11 126.9(5) . . ?
N1 C3 C4 121.7(4) . . ?
C8 C3 N1 120.2(5) . . ?
C8 C3 C4 118.0(5) . . ?
O2 C19 O1 121.8(5) 4_646 . ?
O2 C19 C4 117.5(5) 4_646 . ?
O1 C19 C4 120.7(5) . . ?
O3 C12 C11 120.9(5) . . ?
O3 C12 C13 121.3(5) . . ?
C13 C12 C11 117.9(5) . . ?
O4 C38 O5 122.6(5) . . ?
O4 C38 C27 118.1(5) . . ?
O5 C38 C27 119.3(5) . . ?

loop_
_geom_bond_atom_site_label_1
_geom_bond_atom_site_label_2
_geom_bond_distance
_geom_bond_site_symmetry_2
_geom_bond_publ_flag
Cu1 Cu2 3.0357(10) . ?
Cu1 O2 2.289(4) . ?
Cu1 O3 2.007(4) . ?
Cu1 O5 1.898(4) . ?
Cu1 N2 1.950(5) . ?
Cu1 O6 1.933(4) . ?
Cu2 N1 1.952(4) . ?
Cu2 O3 1.923(4) . ?
Cu2 O41 2.333(4) . ?
Cu2 O1 1.891(4) . ?
Cu2 O6 2.012(4) . ?
Cl1 C6 1.741(6) . ?
Cl2 C25 1.741(5) . ?
N1 C10 1.295(7) . ?
N1 C3 1.413(7) . ?
O2 C19 1.244(7) 4_656 ?
O3 C12 1.343(7) . ?
O41 C42 1.416(7) . ?
O4 C38 1.233(7) . ?
O1 C19 1.267(7) . ?
C31 C32 1.361(8) . ?
C31 C30 1.410(8) . ?
O5 C38 1.278(7) . ?
N2 C22 1.435(7) . ?
N2 C29 1.290(7) . ?
C23 C22 1.400(7) . ?
C23 C24 1.379(8) . ?
C4 C5 1.401(7) . ?
C4 C3 1.413(7) . ?
C4 C19 1.511(7) . ?
C22 C27 1.411(7) . ?
C34 C35 1.402(7) . ?
C34 C33 1.380(8) . ?
C35 C30 1.426(7) . ?
C35 O6 1.337(6) . ?
C27 C26 1.393(7) . ?
C27 C38 1.521(7) . ?
C32 C33 1.404(8) . ?
C7 C8 1.375(8) . ?
C7 C6 1.383(8) . ?
C11 C16 1.404(8) . ?
C11 C10 1.442(7) . ?
C11 C12 1.420(8) . ?
C8 C3 1.412(7) . ?
C15 C16 1.381(8) . ?
C15 C14 1.406(8) . ?
C25 C26 1.388(8) . ?
C25 C24 1.387(8) . ?
C30 C29 1.438(7) . ?
C13 C14 1.367(8) . ?
C13 C12 1.394(8) . ?
C6 C5 1.376(8) . ?
